data_7056425
loop_
_publ_author_name
'Zhang, Jun'
'Su, Jian'
'Zhao, Meng'
'Xie, Wenjie'
'Jin, Jie'
'Xie, Fazhi'
'Song, Xiaojie'
'Zhang, Sheng-Yi'
'Wu, Jieying'
'Tian, Yupeng'

_publ_section_title
;
 A series of novel Cadmium(II) coordination polymers with
 photoluminescence and ferroelectric properties based on zwitterionic
 ligand
;
_journal_name_full 'New J. Chem.'
_journal_paper_doi 10.1039/C7NJ00524E
_journal_year 2017
_chemical_formula_moiety 'C35 H30 Cd N3 O11,3(H2O)'
_chemical_formula_sum 'C35 H36 Cd N3 O14'
_chemical_formula_weight 835.07
_space_group_crystal_system triclinic
_space_group_IT_number 2
_space_group_name_Hall '-P 1'
_space_group_name_H-M_alt 'P -1'
_symmetry_space_group_name_Hall '-P 1'
_symmetry_space_group_name_H-M 'P -1'
_atom_sites_solution_hydrogens mixed
_audit_creation_method SHELXL-2014/6
_audit_update_record
;
2017-06-22 deposited with the CCDC.
2017-07-12 downloaded from the CCDC.
;
_cell_angle_alpha 97.3330(10)
_cell_angle_beta 93.2270(10)
_cell_angle_gamma 108.1600(10)
_cell_formula_units_Z 2
_cell_length_a 10.5785(5)
_cell_length_b 11.2277(5)
_cell_length_c 15.2628(7)
_cell_measurement_reflns_used 6787
_cell_measurement_temperature 293(2)
_cell_measurement_theta_max 27.4
_cell_measurement_theta_min 1.9
_cell_volume 1699.51(14)
_computing_cell_refinement 'Bruker SMART'
_computing_data_collection 'Bruker SMART'
_computing_data_reduction 'Bruker SAINT'
_computing_molecular_graphics 'Bruker SHELXTL'
_computing_publication_material 'Bruker SHELXTL'
_computing_structure_refinement 'SHELXL-2016/6 (Sheldrick, 2016)'
_computing_structure_solution 'Bruker SHELXTL'
_diffrn_ambient_temperature 293(2)
_diffrn_measured_fraction_theta_full 0.988
_diffrn_measured_fraction_theta_max 0.988
_diffrn_measurement_device_type 'Bruker Smart Apex CCD'
_diffrn_measurement_method 'phi and omega scans'
_diffrn_radiation_monochromator graphite
_diffrn_radiation_source 'fine-focus sealed tube'
_diffrn_radiation_type MoK\a
_diffrn_radiation_wavelength 0.71073
_diffrn_reflns_av_R_equivalents 0.0145
_diffrn_reflns_av_unetI/netI 0.0217
_diffrn_reflns_Laue_measured_fraction_full 0.988
_diffrn_reflns_Laue_measured_fraction_max 0.988
_diffrn_reflns_limit_h_max 12
_diffrn_reflns_limit_h_min -12
_diffrn_reflns_limit_k_max 13
_diffrn_reflns_limit_k_min -13
_diffrn_reflns_limit_l_max 18
_diffrn_reflns_limit_l_min -18
_diffrn_reflns_number 12767
_diffrn_reflns_point_group_measured_fraction_full 0.988
_diffrn_reflns_point_group_measured_fraction_max 0.988
_diffrn_reflns_theta_full 25.242
_diffrn_reflns_theta_max 25.499
_diffrn_reflns_theta_min 1.932
_exptl_absorpt_coefficient_mu 0.720
_exptl_absorpt_correction_T_max 0.2806
_exptl_absorpt_correction_T_min 0.2246
_exptl_absorpt_correction_type psi-scan
_exptl_absorpt_process_details 'SADABS; Bruker, 2000'
_exptl_crystal_colour colorless
_exptl_crystal_density_diffrn 1.632
_exptl_crystal_density_method 'not measured'
_exptl_crystal_description block
_exptl_crystal_F_000 854
_exptl_crystal_size_max 0.220
_exptl_crystal_size_mid 0.210
_exptl_crystal_size_min 0.190
_refine_diff_density_max 0.728
_refine_diff_density_min -1.950
_refine_diff_density_rms 0.069
_refine_ls_extinction_method none
_refine_ls_goodness_of_fit_ref 1.049
_refine_ls_hydrogen_treatment constr
_refine_ls_matrix_type full
_refine_ls_number_parameters 469
_refine_ls_number_reflns 6263
_refine_ls_number_restraints 0
_refine_ls_restrained_S_all 1.049
_refine_ls_R_factor_all 0.0367
_refine_ls_R_factor_gt 0.0336
_refine_ls_shift/su_max 0.001
_refine_ls_shift/su_mean 0.000
_refine_ls_structure_factor_coef Fsqd
_refine_ls_weighting_details 'w=1/[\s^2^(Fo^2^)+(0.0419P)^2^+2.3129P] where P=(Fo^2^+2Fc^2^)/3'
_refine_ls_weighting_scheme calc
_refine_ls_wR_factor_gt 0.0839
_refine_ls_wR_factor_ref 0.0860
_reflns_Friedel_coverage 0.000
_reflns_number_gt 5812
_reflns_number_total 6263
_reflns_threshold_expression 'I > 2\s(I)'
_cod_data_source_file c7nj00524e2.cif
_cod_data_source_block a
_cod_database_code 7056425
_shelx_space_group_comment
;
The symmetry employed for this shelxl refinement is uniquely defined
by the following loop, which should always be used as a source of
symmetry information in preference to the above space-group names.
They are only intended as comments.
;
_shelx_estimated_absorpt_t_min 0.858
_shelx_estimated_absorpt_t_max 0.875
_shelxl_version_number 2014/6

loop_
_space_group_symop_operation_xyz
'x, y, z'
'-x, -y, -z'

loop_
_atom_site_label
_atom_site_type_symbol
_atom_site_fract_x
_atom_site_fract_y
_atom_site_fract_z
_atom_site_U_iso_or_equiv
_atom_site_adp_type
_atom_site_occupancy
_atom_site_site_symmetry_order
_atom_site_calc_flag
_atom_site_refinement_flags_posn
_atom_site_refinement_flags_adp
_atom_site_disorder_assembly
_atom_site_disorder_group
C1 C 0.4573(4) -0.6538(3) 0.5543(2) 0.0469(8) Uani 1 1 d . . . .
C2 C 0.5341(3) -0.5302(3) 0.6157(2) 0.0367(7) Uani 1 1 d . . . .
C3 C 0.6627(3) -0.5119(3) 0.6529(2) 0.0391(7) Uani 1 1 d . . . .
H3 H 0.7048 -0.5716 0.6367 0.047 Uiso 1 1 calc R U . .
C4 C 0.7279(3) -0.4061(3) 0.7134(2) 0.0373(7) Uani 1 1 d . . . .
H4 H 0.8131 -0.3955 0.7395 0.045 Uiso 1 1 calc R U . .
C5 C 0.5475(3) -0.3292(3) 0.6968(2) 0.0359(7) Uani 1 1 d . . . .
H5 H 0.5102 -0.2651 0.7104 0.043 Uiso 1 1 calc R U . .
C6 C 0.4779(3) -0.4356(3) 0.6375(2) 0.0375(7) Uani 1 1 d . . . .
H6 H 0.3930 -0.4440 0.6120 0.045 Uiso 1 1 calc R U . .
C7 C 0.7380(3) -0.2121(3) 0.80993(19) 0.0332(6) Uani 1 1 d . . . .
H7A H 0.8277 -0.2148 0.8233 0.040 Uiso 1 1 calc R U . .
H7B H 0.6910 -0.2292 0.8621 0.040 Uiso 1 1 calc R U . .
C8 C 0.7488(3) -0.0789(3) 0.79511(18) 0.0275(6) Uani 1 1 d . . . .
C9 C 0.6817(3) -0.0105(3) 0.84751(18) 0.0275(6) Uani 1 1 d . . . .
C10 C 0.7164(3) 0.1212(3) 0.84821(18) 0.0271(6) Uani 1 1 d . . . .
C11 C 0.8125(3) 0.1827(3) 0.79496(18) 0.0290(6) Uani 1 1 d . . . .
C12 C 0.8755(3) 0.1124(3) 0.74145(18) 0.0285(6) Uani 1 1 d . . . .
C13 C 0.8435(3) -0.0184(3) 0.74042(19) 0.0306(6) Uani 1 1 d . . . .
C14 C 0.9098(4) -0.0963(3) 0.6822(3) 0.0520(9) Uani 1 1 d . . . .
H14A H 0.9555 -0.0472 0.6396 0.078 Uiso 1 1 calc R U . .
H14B H 0.8430 -0.1716 0.6517 0.078 Uiso 1 1 calc R U . .
H14C H 0.9729 -0.1193 0.7185 0.078 Uiso 1 1 calc R U . .
C15 C 0.5766(3) -0.0758(3) 0.9040(2) 0.0402(7) Uani 1 1 d . . . .
H15A H 0.6159 -0.0648 0.9640 0.060 Uiso 1 1 calc R U . .
H15B H 0.5413 -0.1646 0.8810 0.060 Uiso 1 1 calc R U . .
H15C H 0.5056 -0.0394 0.9031 0.060 Uiso 1 1 calc R U . .
C16 C 0.8470(4) 0.3243(3) 0.7963(2) 0.0430(8) Uani 1 1 d . . . .
H16A H 0.7743 0.3418 0.7660 0.064 Uiso 1 1 calc R U . .
H16B H 0.9263 0.3547 0.7671 0.064 Uiso 1 1 calc R U . .
H16C H 0.8623 0.3662 0.8567 0.064 Uiso 1 1 calc R U . .
C17 C 0.9934(3) 0.1821(3) 0.6953(2) 0.0357(7) Uani 1 1 d . . . .
H17A H 1.0502 0.2543 0.7368 0.043 Uiso 1 1 calc R U . .
H17B H 1.0452 0.1260 0.6804 0.043 Uiso 1 1 calc R U . .
C18 C 0.8323(3) 0.1986(3) 0.5749(2) 0.0420(8) Uani 1 1 d . . . .
H18 H 0.7621 0.1498 0.6022 0.050 Uiso 1 1 calc R U . .
C19 C 0.8062(3) 0.2390(3) 0.4969(2) 0.0418(7) Uani 1 1 d . . . .
H19 H 0.7185 0.2183 0.4717 0.050 Uiso 1 1 calc R U . .
C20 C 0.9104(3) 0.3107(3) 0.45575(18) 0.0302(6) Uani 1 1 d . . . .
C21 C 1.0391(3) 0.3429(3) 0.4965(2) 0.0347(6) Uani 1 1 d . . . .
H21 H 1.1107 0.3925 0.4708 0.042 Uiso 1 1 calc R U . .
C22 C 1.0606(3) 0.3015(3) 0.5749(2) 0.0331(6) Uani 1 1 d . . . .
H22 H 1.1471 0.3240 0.6025 0.040 Uiso 1 1 calc R U . .
C23 C 0.8845(3) 0.3485(3) 0.36602(19) 0.0339(6) Uani 1 1 d . . . .
C24 C 0.6691(3) 0.2000(3) 0.91866(19) 0.0346(6) Uani 1 1 d . . . .
H24A H 0.6171 0.1438 0.9563 0.042 Uiso 1 1 calc R U . .
H24B H 0.7470 0.2582 0.9555 0.042 Uiso 1 1 calc R U . .
C25 C 0.6169(3) 0.3977(3) 0.92340(19) 0.0316(6) Uani 1 1 d . . . .
H25 H 0.6902 0.4338 0.9658 0.038 Uiso 1 1 calc R U . .
C26 C 0.5406(3) 0.4691(3) 0.89922(19) 0.0304(6) Uani 1 1 d . . . .
H26 H 0.5638 0.5542 0.9238 0.036 Uiso 1 1 calc R U . .
C27 C 0.4292(3) 0.4148(3) 0.83839(18) 0.0282(6) Uani 1 1 d . . . .
C28 C 0.4006(3) 0.2890(3) 0.8003(2) 0.0376(7) Uani 1 1 d . . . .
H28 H 0.3271 0.2508 0.7583 0.045 Uiso 1 1 calc R U . .
C29 C 0.4811(3) 0.2210(3) 0.8248(2) 0.0381(7) Uani 1 1 d . . . .
H29 H 0.4626 0.1370 0.7988 0.046 Uiso 1 1 calc R U . .
C30 C 0.3402(3) 0.4924(3) 0.81717(18) 0.0285(6) Uani 1 1 d . . . .
C31 C 0.1015(3) 0.8231(2) 0.89381(18) 0.0271(6) Uani 1 1 d . . . .
C32 C 0.0498(3) 0.9130(2) 0.95163(17) 0.0251(5) Uani 1 1 d . . . .
C33 C -0.0546(3) 0.8694(2) 1.00404(17) 0.0245(5) Uani 1 1 d . . . .
C34 C -0.1035(3) 0.9574(2) 1.05121(17) 0.0259(5) Uani 1 1 d . . . .
H34 H -0.1737 0.9290 1.0855 0.031 Uiso 1 1 calc R U . .
C35 C -0.1139(3) 0.7311(2) 1.01549(18) 0.0290(6) Uani 1 1 d . . . .
Cd1 Cd 0.17882(2) 0.63644(2) 0.80713(2) 0.02732(8) Uani 1 1 d . . . .
N1 N 0.6690(2) -0.3172(2) 0.73528(16) 0.0305(5) Uani 1 1 d . . . .
N2 N 0.9579(2) 0.2287(2) 0.61221(15) 0.0287(5) Uani 1 1 d . . . .
N3 N 0.5864(2) 0.2754(2) 0.88606(15) 0.0302(5) Uani 1 1 d . . . .
O1 O 0.3386(3) -0.6717(3) 0.5320(2) 0.0697(8) Uani 1 1 d . . . .
O2 O 0.5232(3) -0.7246(3) 0.5326(2) 0.0769(9) Uani 1 1 d . . . .
O3 O 0.97516(19) 0.42853(17) 0.33741(12) 0.02732(8) Uani 1 1 d . . . .
O4 O 0.7697(2) 0.2913(2) 0.32441(14) 0.0440(5) Uani 1 1 d . . . .
O5 O 0.23340(19) 0.43936(17) 0.76907(12) 0.02732(8) Uani 1 1 d . . . .
O6 O 0.3803(2) 0.60758(18) 0.85111(14) 0.0354(5) Uani 1 1 d . . . .
O7 O 0.1130(2) 0.55434(19) 0.93112(14) 0.0366(5) Uani 1 1 d . . . .
H7C H 0.0400 0.5811 0.9504 0.055 Uiso 1 1 d R U . .
H7D H 0.0846 0.4634 0.9182 0.055 Uiso 1 1 d R U . .
O8 O 0.0170(2) 0.73180(19) 0.84336(13) 0.0342(5) Uani 1 1 d . . . .
O9 O 0.2251(2) 0.84186(19) 0.89645(14) 0.0367(5) Uani 1 1 d . . . .
O10 O -0.0296(2) 0.67437(19) 1.02895(15) 0.0377(5) Uani 1 1 d . . . .
O11 O -0.2363(2) 0.6866(2) 1.01478(18) 0.0482(6) Uani 1 1 d . . . .
O12 O 0.3742(5) 0.9741(4) 0.6874(3) 0.1310(19) Uani 1 1 d . . A 1
H12A H 0.3726 0.8973 0.6801 0.157 Uiso 1 1 d R U A 1
H12B H 0.2948 0.9835 0.7189 0.197 Uiso 1 1 d R U A 1
O13 O 0.2036(5) 0.0763(4) 0.5749(4) 0.148(2) Uani 1 1 d . . B 2
H13A H 0.2611 0.1030 0.5392 0.178 Uiso 1 1 d R U B 2
H13B H 0.2378 0.1071 0.6280 0.222 Uiso 1 1 d R U B 2
O14 O 0.5630(4) 0.9510(4) 0.5675(3) 0.1215(16) Uani 1 1 d . . . .
H14D H 0.5812 0.9443 0.6212 0.182 Uiso 1 1 d R U . .
H14E H 0.4793 0.9366 0.5571 0.182 Uiso 1 1 d R U . .

loop_
_atom_site_aniso_label
_atom_site_aniso_U_11
_atom_site_aniso_U_22
_atom_site_aniso_U_33
_atom_site_aniso_U_23
_atom_site_aniso_U_13
_atom_site_aniso_U_12
C1 0.0437(19) 0.0468(19) 0.0463(19) 0.0023(15) 0.0120(15) 0.0096(16)
C2 0.0362(16) 0.0393(17) 0.0371(16) 0.0107(13) 0.0131(13) 0.0120(13)
C3 0.0414(17) 0.0343(16) 0.0469(18) 0.0050(14) 0.0082(14) 0.0194(14)
C4 0.0344(16) 0.0355(16) 0.0473(18) 0.0084(14) 0.0046(13) 0.0182(13)
C5 0.0354(16) 0.0390(16) 0.0417(17) 0.0131(13) 0.0112(13) 0.0197(13)
C6 0.0305(15) 0.0461(18) 0.0404(17) 0.0104(14) 0.0075(13) 0.0168(14)
C7 0.0412(16) 0.0288(15) 0.0342(15) 0.0089(12) 0.0070(12) 0.0154(13)
C8 0.0285(14) 0.0242(13) 0.0324(14) 0.0078(11) 0.0028(11) 0.0111(11)
C9 0.0267(13) 0.0292(14) 0.0291(14) 0.0086(11) 0.0034(11) 0.0110(11)
C10 0.0298(14) 0.0267(14) 0.0281(13) 0.0061(11) -0.0016(11) 0.0138(11)
C11 0.0308(14) 0.0265(14) 0.0293(14) 0.0088(11) -0.0053(11) 0.0084(11)
C12 0.0274(13) 0.0328(15) 0.0265(13) 0.0134(11) 0.0004(11) 0.0084(12)
C13 0.0299(14) 0.0334(15) 0.0322(14) 0.0110(12) 0.0055(11) 0.0126(12)
C14 0.061(2) 0.049(2) 0.059(2) 0.0176(17) 0.0328(18) 0.0277(18)
C15 0.0400(17) 0.0341(16) 0.0498(19) 0.0104(14) 0.0199(14) 0.0126(14)
C16 0.056(2) 0.0285(16) 0.0435(18) 0.0128(13) -0.0016(15) 0.0099(14)
C17 0.0291(14) 0.0433(17) 0.0366(16) 0.0214(13) 0.0010(12) 0.0088(13)
C18 0.0242(14) 0.060(2) 0.0392(17) 0.0213(15) 0.0028(12) 0.0047(14)
C19 0.0289(15) 0.062(2) 0.0340(16) 0.0160(15) 0.0002(12) 0.0106(15)
C20 0.0368(15) 0.0319(15) 0.0256(13) 0.0066(11) 0.0057(11) 0.0149(12)
C21 0.0337(15) 0.0367(16) 0.0338(15) 0.0127(12) 0.0093(12) 0.0076(13)
C22 0.0257(14) 0.0372(16) 0.0354(15) 0.0119(12) 0.0037(12) 0.0064(12)
C23 0.0466(18) 0.0372(16) 0.0263(14) 0.0056(12) 0.0074(13) 0.0247(14)
C24 0.0461(17) 0.0345(16) 0.0316(15) 0.0085(12) 0.0007(13) 0.0241(14)
C25 0.0344(15) 0.0294(14) 0.0313(14) 0.0000(11) -0.0018(12) 0.0135(12)
C26 0.0351(15) 0.0247(13) 0.0332(15) 0.0022(11) 0.0040(12) 0.0131(12)
C27 0.0294(14) 0.0277(14) 0.0313(14) 0.0070(11) 0.0056(11) 0.0132(11)
C28 0.0370(16) 0.0316(15) 0.0426(17) -0.0021(13) -0.0078(13) 0.0139(13)
C29 0.0433(17) 0.0251(14) 0.0445(17) -0.0043(13) -0.0070(14) 0.0150(13)
C30 0.0301(14) 0.0306(15) 0.0298(14) 0.0089(11) 0.0068(11) 0.0144(12)
C31 0.0379(15) 0.0232(13) 0.0272(13) 0.0091(11) 0.0051(11) 0.0175(12)
C32 0.0319(14) 0.0213(13) 0.0254(13) 0.0040(10) 0.0012(11) 0.0133(11)
C33 0.0305(13) 0.0180(12) 0.0261(13) 0.0042(10) -0.0007(10) 0.0096(11)
C34 0.0301(14) 0.0234(13) 0.0273(13) 0.0065(10) 0.0059(11) 0.0115(11)
C35 0.0411(16) 0.0203(13) 0.0260(13) 0.0037(10) 0.0049(12) 0.0101(12)
Cd1 0.03500(13) 0.02820(12) 0.02540(11) 0.00668(8) 0.00538(8) 0.01821(9)
N1 0.0327(12) 0.0270(12) 0.0364(13) 0.0107(10) 0.0091(10) 0.0128(10)
N2 0.0257(11) 0.0318(12) 0.0295(12) 0.0118(10) 0.0041(9) 0.0074(10)
N3 0.0372(13) 0.0266(12) 0.0308(12) 0.0027(10) 0.0001(10) 0.0168(10)
O1 0.0369(14) 0.0695(19) 0.089(2) -0.0145(16) 0.0057(14) 0.0080(13)
O2 0.0619(18) 0.0625(18) 0.099(2) -0.0296(17) -0.0082(16) 0.0286(15)
O3 0.03500(13) 0.02820(12) 0.02540(11) 0.00668(8) 0.00538(8) 0.01821(9)
O4 0.0462(13) 0.0583(15) 0.0305(11) 0.0155(10) 0.0014(10) 0.0182(11)
O5 0.03500(13) 0.02820(12) 0.02540(11) 0.00668(8) 0.00538(8) 0.01821(9)
O6 0.0352(11) 0.0272(10) 0.0472(12) 0.0066(9) 0.0028(9) 0.0148(9)
O7 0.0451(12) 0.0263(10) 0.0473(12) 0.0174(9) 0.0192(10) 0.0170(9)
O8 0.0391(11) 0.0306(10) 0.0348(11) -0.0042(9) -0.0029(9) 0.0188(9)
O9 0.0322(11) 0.0332(11) 0.0470(12) 0.0017(9) 0.0067(9) 0.0153(9)
O10 0.0483(12) 0.0264(10) 0.0473(12) 0.0160(9) 0.0120(10) 0.0195(9)
O11 0.0369(13) 0.0289(11) 0.0734(17) 0.0117(11) 0.0054(11) 0.0016(10)
O12 0.185(5) 0.065(2) 0.100(3) -0.024(2) 0.032(3) -0.010(3)
O13 0.122(4) 0.084(3) 0.261(7) 0.050(4) 0.111(4) 0.040(3)
O14 0.087(3) 0.097(3) 0.135(4) -0.024(3) 0.010(3) -0.019(2)

loop_
_atom_type_symbol
_atom_type_description
_atom_type_scat_dispersion_real
_atom_type_scat_dispersion_imag
_atom_type_scat_source
C C 0.0033 0.0016 'International Tables Vol C Tables 4.2.6.8 and 6.1.1.4'
H H 0.0000 0.0000 'International Tables Vol C Tables 4.2.6.8 and 6.1.1.4'
Cd Cd -0.8075 1.2024 'International Tables Vol C Tables 4.2.6.8 and 6.1.1.4'
N N 0.0061 0.0033 'International Tables Vol C Tables 4.2.6.8 and 6.1.1.4'
O O 0.0106 0.0060 'International Tables Vol C Tables 4.2.6.8 and 6.1.1.4'

loop_
_geom_angle_atom_site_label_1
_geom_angle_atom_site_label_2
_geom_angle_atom_site_label_3
_geom_angle
_geom_angle_site_symmetry_1
_geom_angle_site_symmetry_3
O1 C1 O2 127.3(4) . .
O1 C1 C2 117.1(3) . .
O2 C1 C2 115.5(3) . .
C6 C2 C3 118.1(3) . .
C6 C2 C1 121.9(3) . .
C3 C2 C1 120.0(3) . .
C4 C3 C2 120.3(3) . .
C4 C3 H3 119.9 . .
C2 C3 H3 119.9 . .
N1 C4 C3 120.2(3) . .
N1 C4 H4 119.9 . .
C3 C4 H4 119.9 . .
N1 C5 C6 120.4(3) . .
N1 C5 H5 119.8 . .
C6 C5 H5 119.8 . .
C5 C6 C2 120.1(3) . .
C5 C6 H6 120.0 . .
C2 C6 H6 120.0 . .
N1 C7 C8 116.9(2) . .
N1 C7 H7A 108.1 . .
C8 C7 H7A 108.1 . .
N1 C7 H7B 108.1 . .
C8 C7 H7B 108.1 . .
H7A C7 H7B 107.3 . .
C13 C8 C9 120.8(2) . .
C13 C8 C7 118.8(2) . .
C9 C8 C7 119.4(2) . .
C8 C9 C10 118.8(2) . .
C8 C9 C15 121.1(2) . .
C10 C9 C15 120.1(2) . .
C11 C10 C9 120.7(2) . .
C11 C10 C24 119.1(3) . .
C9 C10 C24 119.3(2) . .
C12 C11 C10 119.6(2) . .
C12 C11 C16 120.8(3) . .
C10 C11 C16 119.6(3) . .
C13 C12 C11 120.7(2) . .
C13 C12 C17 119.7(3) . .
C11 C12 C17 119.0(3) . .
C12 C13 C8 119.3(3) . .
C12 C13 C14 121.4(3) . .
C8 C13 C14 119.2(3) . .
C13 C14 H14A 109.5 . .
C13 C14 H14B 109.5 . .
H14A C14 H14B 109.5 . .
C13 C14 H14C 109.5 . .
H14A C14 H14C 109.5 . .
H14B C14 H14C 109.5 . .
C9 C15 H15A 109.5 . .
C9 C15 H15B 109.5 . .
H15A C15 H15B 109.5 . .
C9 C15 H15C 109.5 . .
H15A C15 H15C 109.5 . .
H15B C15 H15C 109.5 . .
C11 C16 H16A 109.5 . .
C11 C16 H16B 109.5 . .
H16A C16 H16B 109.5 . .
C11 C16 H16C 109.5 . .
H16A C16 H16C 109.5 . .
H16B C16 H16C 109.5 . .
N2 C17 C12 115.2(2) . .
N2 C17 H17A 108.5 . .
C12 C17 H17A 108.5 . .
N2 C17 H17B 108.5 . .
C12 C17 H17B 108.5 . .
H17A C17 H17B 107.5 . .
N2 C18 C19 120.6(3) . .
N2 C18 H18 119.7 . .
C19 C18 H18 119.7 . .
C18 C19 C20 119.9(3) . .
C18 C19 H19 120.1 . .
C20 C19 H19 120.1 . .
C19 C20 C21 118.5(3) . .
C19 C20 C23 120.7(3) . .
C21 C20 C23 120.8(3) . .
C22 C21 C20 119.7(3) . .
C22 C21 H21 120.1 . .
C20 C21 H21 120.1 . .
N2 C22 C21 120.7(3) . .
N2 C22 H22 119.7 . .
C21 C22 H22 119.7 . .
O3 C23 O4 124.6(3) . .
O3 C23 C20 119.2(3) . .
O4 C23 C20 116.2(3) . .
O3 C23 Cd1 68.44(15) . 2_666
O4 C23 Cd1 56.65(14) . 2_666
C20 C23 Cd1 168.1(2) . 2_666
N3 C24 C10 116.3(2) . .
N3 C24 H24A 108.2 . .
C10 C24 H24A 108.2 . .
N3 C24 H24B 108.2 . .
C10 C24 H24B 108.2 . .
H24A C24 H24B 107.4 . .
N3 C25 C26 120.4(3) . .
N3 C25 H25 119.8 . .
C26 C25 H25 119.8 . .
C25 C26 C27 120.0(3) . .
C25 C26 H26 120.0 . .
C27 C26 H26 120.0 . .
C26 C27 C28 118.5(3) . .
C26 C27 C30 119.4(2) . .
C28 C27 C30 122.1(3) . .
C29 C28 C27 119.9(3) . .
C29 C28 H28 120.1 . .
C27 C28 H28 120.1 . .
N3 C29 C28 120.2(3) . .
N3 C29 H29 119.9 . .
C28 C29 H29 119.9 . .
O5 C30 O6 124.4(2) . .
O5 C30 C27 118.9(2) . .
O6 C30 C27 116.6(2) . .
O5 C30 Cd1 65.56(14) . .
O6 C30 Cd1 59.35(14) . .
C27 C30 Cd1 170.99(19) . .
O9 C31 O8 122.6(2) . .
O9 C31 C32 119.6(2) . .
O8 C31 C32 117.8(2) . .
O9 C31 Cd1 63.40(14) . .
O8 C31 Cd1 59.99(13) . .
C32 C31 Cd1 171.24(18) . .
C34 C32 C33 119.6(2) 2_577 .
C34 C32 C31 118.5(2) 2_577 .
C33 C32 C31 121.8(2) . .
C34 C33 C32 118.7(2) . .
C34 C33 C35 117.9(2) . .
C32 C33 C35 123.4(2) . .
C33 C34 C32 121.6(3) . 2_577
C33 C34 H34 119.2 . .
C32 C34 H34 119.2 2_577 .
O11 C35 O10 126.4(3) . .
O11 C35 C33 118.1(2) . .
O10 C35 C33 115.4(2) . .
O7 Cd1 O4 175.51(8) . 2_666
O7 Cd1 O6 83.63(8) . .
O4 Cd1 O6 99.34(8) 2_666 .
O7 Cd1 O8 79.09(7) . .
O4 Cd1 O8 99.82(8) 2_666 .
O6 Cd1 O8 147.13(7) . .
O7 Cd1 O9 86.24(7) . .
O4 Cd1 O9 96.74(8) 2_666 .
O6 Cd1 O9 96.06(7) . .
O8 Cd1 O9 55.31(7) . .
O7 Cd1 O5 83.75(7) . .
O4 Cd1 O5 95.18(7) 2_666 .
O6 Cd1 O5 54.91(7) . .
O8 Cd1 O5 147.96(7) . .
O9 Cd1 O5 150.12(7) . .
O7 Cd1 O3 121.28(7) . 2_666
O4 Cd1 O3 54.26(7) 2_666 2_666
O6 Cd1 O3 133.67(7) . 2_666
O8 Cd1 O3 79.06(6) . 2_666
O9 Cd1 O3 121.79(6) . 2_666
O5 Cd1 O3 87.22(6) . 2_666
O7 Cd1 C31 79.16(7) . .
O4 Cd1 C31 101.95(8) 2_666 .
O6 Cd1 C31 121.25(8) . .
O8 Cd1 C31 27.83(8) . .
O9 Cd1 C31 27.70(8) . .
O5 Cd1 C31 162.87(7) . .
O3 Cd1 C31 102.61(7) 2_666 .
O7 Cd1 C30 80.92(8) . .
O4 Cd1 C30 100.13(8) 2_666 .
O6 Cd1 C30 27.69(8) . .
O8 Cd1 C30 160.00(8) . .
O9 Cd1 C30 123.07(8) . .
O5 Cd1 C30 27.35(7) . .
O3 Cd1 C30 112.06(7) 2_666 .
C31 Cd1 C30 145.25(8) . .
O7 Cd1 C23 147.99(9) . 2_666
O4 Cd1 C23 27.60(9) 2_666 2_666
O6 Cd1 C23 120.43(8) . 2_666
O8 Cd1 C23 87.34(8) . 2_666
O9 Cd1 C23 109.61(8) . 2_666
O5 Cd1 C23 93.31(7) . 2_666
O3 Cd1 C23 26.80(8) 2_666 2_666
C31 Cd1 C23 101.78(8) . 2_666
C30 Cd1 C23 110.13(8) . 2_666
C5 N1 C4 120.8(3) . .
C5 N1 C7 121.4(2) . .
C4 N1 C7 117.6(2) . .
C18 N2 C22 120.6(2) . .
C18 N2 C17 123.1(2) . .
C22 N2 C17 116.4(2) . .
C29 N3 C25 121.0(2) . .
C29 N3 C24 120.9(2) . .
C25 N3 C24 118.0(2) . .
C23 O3 Cd1 84.75(17) . 2_666
C23 O4 Cd1 95.75(18) . 2_666
C30 O5 Cd1 87.09(15) . .
C30 O6 Cd1 92.96(16) . .
Cd1 O7 H7C 109.3 . .
Cd1 O7 H7D 109.3 . .
H7C O7 H7D 109.5 . .
C31 O8 Cd1 92.18(16) . .
C31 O9 Cd1 88.90(16) . .
H12A O12 H12B 110.7 . .
H13A O13 H13B 109.5 . .
H14D O14 H14E 109.5 . .

loop_
_geom_bond_atom_site_label_1
_geom_bond_atom_site_label_2
_geom_bond_distance
_geom_bond_site_symmetry_2
C1 O1 1.229(4) .
C1 O2 1.238(4) .
C1 C2 1.530(5) .
C2 C6 1.385(4) .
C2 C3 1.387(4) .
C3 C4 1.370(5) .
C3 H3 0.9300 .
C4 N1 1.350(4) .
C4 H4 0.9300 .
C5 N1 1.342(4) .
C5 C6 1.375(5) .
C5 H5 0.9300 .
C6 H6 0.9300 .
C7 N1 1.500(4) .
C7 C8 1.511(4) .
C7 H7A 0.9700 .
C7 H7B 0.9700 .
C8 C13 1.406(4) .
C8 C9 1.407(4) .
C9 C10 1.407(4) .
C9 C15 1.510(4) .
C10 C11 1.404(4) .
C10 C24 1.511(4) .
C11 C12 1.400(4) .
C11 C16 1.513(4) .
C12 C13 1.398(4) .
C12 C17 1.515(4) .
C13 C14 1.516(4) .
C14 H14A 0.9600 .
C14 H14B 0.9600 .
C14 H14C 0.9600 .
C15 H15A 0.9600 .
C15 H15B 0.9600 .
C15 H15C 0.9600 .
C16 H16A 0.9600 .
C16 H16B 0.9600 .
C16 H16C 0.9600 .
C17 N2 1.504(3) .
C17 H17A 0.9700 .
C17 H17B 0.9700 .
C18 N2 1.338(4) .
C18 C19 1.372(4) .
C18 H18 0.9300 .
C19 C20 1.382(4) .
C19 H19 0.9300 .
C20 C21 1.382(4) .
C20 C23 1.520(4) .
C21 C22 1.369(4) .
C21 H21 0.9300 .
C22 N2 1.345(4) .
C22 H22 0.9300 .
C23 O3 1.236(4) .
C23 O4 1.271(4) .
C23 Cd1 2.729(3) 2_666
C24 N3 1.500(3) .
C24 H24A 0.9700 .
C24 H24B 0.9700 .
C25 N3 1.348(4) .
C25 C26 1.370(4) .
C25 H25 0.9300 .
C26 C27 1.381(4) .
C26 H26 0.9300 .
C27 C28 1.389(4) .
C27 C30 1.516(4) .
C28 C29 1.375(4) .
C28 H28 0.9300 .
C29 N3 1.342(4) .
C29 H29 0.9300 .
C30 O5 1.244(3) .
C30 O6 1.258(3) .
C30 Cd1 2.703(3) .
C31 O9 1.256(3) .
C31 O8 1.262(3) .
C31 C32 1.506(4) .
C31 Cd1 2.701(3) .
C32 C34 1.394(4) 2_577
C32 C33 1.401(4) .
C33 C34 1.393(4) .
C33 C35 1.520(4) .
C34 C32 1.394(4) 2_577
C34 H34 0.9300 .
C35 O11 1.232(4) .
C35 O10 1.269(3) .
Cd1 O7 2.2603(19) .
Cd1 O4 2.291(2) 2_666
Cd1 O6 2.329(2) .
Cd1 O8 2.3408(19) .
Cd1 O9 2.416(2) .
Cd1 O5 2.4644(18) .
Cd1 O3 2.5488(19) 2_666
Cd1 C23 2.729(3) 2_666
O3 Cd1 2.5488(18) 2_666
O4 Cd1 2.291(2) 2_666
O7 H7C 0.9599 .
O7 H7D 0.9599 .
O12 H12A 0.8501 .
O12 H12B 1.0180 .
O13 H13A 0.8500 .
O13 H13B 0.8499 .
O14 H14D 0.8497 .
O14 H14E 0.8501 .

loop_
_geom_torsion_atom_site_label_1
_geom_torsion_atom_site_label_2
_geom_torsion_atom_site_label_3
_geom_torsion_atom_site_label_4
_geom_torsion
_geom_torsion_site_symmetry_1
_geom_torsion_site_symmetry_4
O1 C1 C2 C6 -7.1(5) . .
O2 C1 C2 C6 172.6(3) . .
O1 C1 C2 C3 171.3(3) . .
O2 C1 C2 C3 -9.0(5) . .
C6 C2 C3 C4 3.8(5) . .
C1 C2 C3 C4 -174.7(3) . .
C2 C3 C4 N1 -2.0(5) . .
N1 C5 C6 C2 -1.3(5) . .
C3 C2 C6 C5 -2.2(4) . .
C1 C2 C6 C5 176.3(3) . .
N1 C7 C8 C13 -75.8(3) . .
N1 C7 C8 C9 115.2(3) . .
C13 C8 C9 C10 -3.6(4) . .
C7 C8 C9 C10 165.3(3) . .
C13 C8 C9 C15 178.0(3) . .
C7 C8 C9 C15 -13.2(4) . .
C8 C9 C10 C11 2.5(4) . .
C15 C9 C10 C11 -179.0(3) . .
C8 C9 C10 C24 -166.3(3) . .
C15 C9 C10 C24 12.2(4) . .
C9 C10 C11 C12 -0.8(4) . .
C24 C10 C11 C12 168.0(2) . .
C9 C10 C11 C16 179.4(3) . .
C24 C10 C11 C16 -11.8(4) . .
C10 C11 C12 C13 0.1(4) . .
C16 C11 C12 C13 179.9(3) . .
C10 C11 C12 C17 -170.8(2) . .
C16 C11 C12 C17 9.1(4) . .
C11 C12 C13 C8 -1.2(4) . .
C17 C12 C13 C8 169.6(3) . .
C11 C12 C13 C14 179.4(3) . .
C17 C12 C13 C14 -9.8(4) . .
C9 C8 C13 C12 2.9(4) . .
C7 C8 C13 C12 -166.0(3) . .
C9 C8 C13 C14 -177.6(3) . .
C7 C8 C13 C14 13.4(4) . .
C13 C12 C17 N2 109.6(3) . .
C11 C12 C17 N2 -79.4(3) . .
N2 C18 C19 C20 0.6(5) . .
C18 C19 C20 C21 -1.9(5) . .
C18 C19 C20 C23 175.6(3) . .
C19 C20 C21 C22 1.3(4) . .
C23 C20 C21 C22 -176.2(3) . .
C20 C21 C22 N2 0.7(5) . .
C19 C20 C23 O3 168.6(3) . .
C21 C20 C23 O3 -13.9(4) . .
C19 C20 C23 O4 -13.3(4) . .
C21 C20 C23 O4 164.3(3) . .
C19 C20 C23 Cd1 -63.9(11) . 2_666
C21 C20 C23 Cd1 113.6(10) . 2_666
C11 C10 C24 N3 68.9(4) . .
C9 C10 C24 N3 -122.2(3) . .
N3 C25 C26 C27 2.1(4) . .
C25 C26 C27 C28 -2.6(4) . .
C25 C26 C27 C30 175.7(3) . .
C26 C27 C28 C29 1.2(5) . .
C30 C27 C28 C29 -177.0(3) . .
C27 C28 C29 N3 0.7(5) . .
C26 C27 C30 O5 -173.1(3) . .
C28 C27 C30 O5 5.2(4) . .
C26 C27 C30 O6 6.1(4) . .
C28 C27 C30 O6 -175.6(3) . .
O9 C31 C32 C34 51.9(4) . 2_577
O8 C31 C32 C34 -127.3(3) . 2_577
O9 C31 C32 C33 -131.5(3) . .
O8 C31 C32 C33 49.3(4) . .
C34 C32 C33 C34 0.9(4) 2_577 .
C31 C32 C33 C34 -175.6(2) . .
C34 C32 C33 C35 -176.3(2) 2_577 .
C31 C32 C33 C35 7.1(4) . .
C32 C33 C34 C32 -0.9(4) . 2_577
C35 C33 C34 C32 176.5(2) . 2_577
C34 C33 C35 O11 43.9(4) . .
C32 C33 C35 O11 -138.8(3) . .
C34 C33 C35 O10 -133.0(3) . .
C32 C33 C35 O10 44.2(4) . .
C6 C5 N1 C4 3.2(4) . .
C6 C5 N1 C7 -170.7(3) . .
C3 C4 N1 C5 -1.6(4) . .
C3 C4 N1 C7 172.6(3) . .
C8 C7 N1 C5 -51.5(4) . .
C8 C7 N1 C4 134.4(3) . .
C19 C18 N2 C22 1.5(5) . .
C19 C18 N2 C17 -177.0(3) . .
C21 C22 N2 C18 -2.1(5) . .
C21 C22 N2 C17 176.5(3) . .
C12 C17 N2 C18 -7.8(4) . .
C12 C17 N2 C22 173.7(3) . .
C28 C29 N3 C25 -1.3(5) . .
C28 C29 N3 C24 175.3(3) . .
C26 C25 N3 C29 -0.1(4) . .
C26 C25 N3 C24 -176.8(3) . .
C10 C24 N3 C29 49.7(4) . .
C10 C24 N3 C25 -133.6(3) . .
O4 C23 O3 Cd1 -8.1(3) . 2_666
C20 C23 O3 Cd1 169.9(2) . 2_666
O3 C23 O4 Cd1 9.0(3) . 2_666
C20 C23 O4 Cd1 -169.0(2) . 2_666
O6 C30 O5 Cd1 -7.9(3) . .
C27 C30 O5 Cd1 171.2(2) . .
O5 C30 O6 Cd1 8.4(3) . .
C27 C30 O6 Cd1 -170.8(2) . .
O9 C31 O8 Cd1 10.5(3) . .
C32 C31 O8 Cd1 -170.3(2) . .
O8 C31 O9 Cd1 -10.2(3) . .
C32 C31 O9 Cd1 170.7(2) . .
